data_2217511
loop_
_publ_author_name
'Sun, Zhi Hua'
'Fan, Jian Dong'
'Zhang, Guang Hui'
'Wang, Xin Qiang'
'Xu, Dong'

_publ_section_title
;
 <small>L</small>-Lysinium trifluoroacetate
;
_journal_coeditor_code GW2034
_journal_issue 2
_journal_name_full 'Acta Crystallographica Section E'
_journal_page_first o393
_journal_page_last o394
_journal_paper_doi 10.1107/S1600536807068791
_journal_volume 64
_journal_year 2008
_chemical_formula_iupac 'C6 H15 N2 O2 + , C2 F3 O2 -'
_chemical_formula_moiety 'C6 H15 N2 O2 + , C2 F3 O2 -'
_chemical_formula_sum 'C8 H15 F3 N2 O4'
_chemical_formula_weight 260.22
_chemical_name_systematic
;
L-Lysinium trifluoroacetate
;
_space_group_IT_number 4
_symmetry_cell_setting monoclinic
_symmetry_space_group_name_Hall 'P 2yb'
_symmetry_space_group_name_H-M 'P 1 21 1'
_atom_sites_solution_hydrogens geom
_atom_sites_solution_primary direct
_atom_sites_solution_secondary difmap
_audit_creation_method SHELXL97
_cell_angle_alpha 90.00
_cell_angle_beta 91.630(2)
_cell_angle_gamma 90.00
_cell_formula_units_Z 4
_cell_length_a 5.6985(2)
_cell_length_b 23.5430(8)
_cell_length_c 8.5007(3)
_cell_measurement_reflns_used 3919
_cell_measurement_temperature 293(2)
_cell_measurement_theta_max 27.25
_cell_measurement_theta_min 2.96
_cell_volume 1139.99(7)
_computing_cell_refinement 'APEX2 (Bruker, 2005)'
_computing_data_collection 'APEX2 (Bruker, 2005)'
_computing_data_reduction 'APEX2 (Bruker, 2005)'
_computing_molecular_graphics 'SHELXTL (Sheldrick, 2000)'
_computing_publication_material 'WINGX (Farrugia, 1999)'
_computing_structure_refinement 'SHELXL97 (Sheldrick, 1997)'
_computing_structure_solution 'SIR97 (Altomare <i>et al.</i>,  1999)'
_diffrn_ambient_temperature 293(2)
_diffrn_measured_fraction_theta_full 0.996
_diffrn_measured_fraction_theta_max 0.996
_diffrn_measurement_device_type 'Bruker APEXII CCD area-detector'
_diffrn_measurement_method '\f and \w'
_diffrn_radiation_monochromator graphite
_diffrn_radiation_source 'fine-focus sealed tube'
_diffrn_radiation_type MoK\a
_diffrn_radiation_wavelength 0.71073
_diffrn_reflns_av_R_equivalents 0.0232
_diffrn_reflns_av_sigmaI/netI 0.0255
_diffrn_reflns_limit_h_max 7
_diffrn_reflns_limit_h_min -5
_diffrn_reflns_limit_k_max 25
_diffrn_reflns_limit_k_min -30
_diffrn_reflns_limit_l_max 10
_diffrn_reflns_limit_l_min -11
_diffrn_reflns_number 8405
_diffrn_reflns_theta_full 27.50
_diffrn_reflns_theta_max 27.50
_diffrn_reflns_theta_min 1.73
_diffrn_standards_number 0
_exptl_absorpt_coefficient_mu 0.149
_exptl_absorpt_correction_T_max 0.98
_exptl_absorpt_correction_T_min 0.95
_exptl_absorpt_correction_type multi-scan
_exptl_absorpt_process_details '(APEX2; Bruker, 2005)'
_exptl_crystal_colour colourless
_exptl_crystal_density_diffrn 1.516
_exptl_crystal_density_method 'not measured'
_exptl_crystal_description prism
_exptl_crystal_F_000 544
_exptl_crystal_size_max 0.35
_exptl_crystal_size_mid 0.29
_exptl_crystal_size_min 0.12
_refine_diff_density_max 0.442
_refine_diff_density_min -0.229
_refine_ls_extinction_coef 0.017(4)
_refine_ls_extinction_expression Fc^*^=kFc[1+0.001xFc^2^\l^3^/sin(2\q)]^-1/4^
_refine_ls_extinction_method 'SHELXL97 (Sheldrick, 1997)'
_refine_ls_goodness_of_fit_ref 1.065
_refine_ls_hydrogen_treatment constr
_refine_ls_matrix_type full
_refine_ls_number_parameters 340
_refine_ls_number_reflns 2674
_refine_ls_number_restraints 43
_refine_ls_restrained_S_all 1.157
_refine_ls_R_factor_all 0.0480
_refine_ls_R_factor_gt 0.0442
_refine_ls_shift/su_max 0.000
_refine_ls_shift/su_mean 0.000
_refine_ls_structure_factor_coef Fsqd
_refine_ls_weighting_details 'calc w = 1/[\s^2^(Fo^2^)+(0.0705P)^2^+0.3205P] where P=(Fo^2^+2Fc^2^)/3'
_refine_ls_weighting_scheme calc
_refine_ls_wR_factor_gt 0.1185
_refine_ls_wR_factor_ref 0.1222
_reflns_number_gt 2470
_reflns_number_total 2674
_reflns_threshold_expression I>2\s(I)
_cod_data_source_file gw2034.cif
_cod_data_source_block I
_cod_original_sg_symbol_H-M P21
_cod_database_code 2217511
_cod_database_fobs_code 2217511

loop_
_symmetry_equiv_pos_as_xyz
'x, y, z'
'-x, y+1/2, -z'

loop_
_atom_site_type_symbol
_atom_site_label
_atom_site_fract_x
_atom_site_fract_y
_atom_site_fract_z
_atom_site_U_iso_or_equiv
_atom_site_adp_type
_atom_site_calc_flag
_atom_site_refinement_flags
_atom_site_occupancy
_atom_site_disorder_assembly
_atom_site_disorder_group
C C1 0.2035(7) 0.19654(15) 0.9377(4) 0.0386(7) Uani d . 1 . .
H H1A 0.0417 0.2088 0.9236 0.046 Uiso calc R 1 . .
H H1B 0.2078 0.1557 0.9233 0.046 Uiso calc R 1 . .
C C2 0.3517(7) 0.22473(15) 0.8138(4) 0.0394(8) Uani d . 1 . .
H H2A 0.2868 0.2149 0.7106 0.047 Uiso calc R 1 . .
H H2B 0.5091 0.2091 0.8218 0.047 Uiso calc R 1 . .
C C3 0.3684(6) 0.28929(15) 0.8256(4) 0.0340(7) Uani d . 1 . .
H H3A 0.4339 0.2994 0.9284 0.041 Uiso calc R 1 . .
H H3B 0.4753 0.3029 0.7473 0.041 Uiso calc R 1 . .
C C4 0.1328(6) 0.31898(14) 0.8015(4) 0.0320(7) Uani d . 1 . .
H H4A 0.0210 0.3020 0.8715 0.038 Uiso calc R 1 . .
H H4B 0.0763 0.3124 0.6944 0.038 Uiso calc R 1 . .
C C5 0.1405(5) 0.38324(12) 0.8314(3) 0.0260(6) Uani d . 1 . .
H H5 0.1926 0.3898 0.9408 0.031 Uiso calc R 1 . .
C C6 -0.1062(5) 0.40846(13) 0.8071(4) 0.0274(6) Uani d . 1 . .
C C7 0.8434(7) 0.56316(15) 0.4189(4) 0.0417(8) Uani d . 1 . .
H H7A 1.0015 0.5512 0.3955 0.050 Uiso calc R 1 . .
H H7B 0.8324 0.6036 0.3988 0.050 Uiso calc R 1 . .
C C8 0.6728(7) 0.53266(16) 0.3112(4) 0.0415(8) Uani d . 1 . .
H H8A 0.7097 0.5418 0.2034 0.050 Uiso calc R 1 . .
H H8B 0.5164 0.5470 0.3296 0.050 Uiso calc R 1 . .
C C9 0.6694(6) 0.46783(15) 0.3289(4) 0.0348(7) Uani d . 1 . .
H H9A 0.6187 0.4584 0.4337 0.042 Uiso calc R 1 . .
H H9B 0.5552 0.4522 0.2540 0.042 Uiso calc R 1 . .
C C10 0.9055(6) 0.44005(14) 0.3031(4) 0.0337(7) Uani d . 1 . .
H H10A 1.0215 0.4572 0.3741 0.040 Uiso calc R 1 . .
H H10B 0.9523 0.4478 0.1964 0.040 Uiso calc R 1 . .
C C11 0.9066(5) 0.37617(13) 0.3288(3) 0.0266(6) Uani d . 1 . .
H H11 0.8574 0.3684 0.4362 0.032 Uiso calc R 1 . .
C C12 1.1556(5) 0.35209(13) 0.3097(4) 0.0278(6) Uani d . 1 . .
C C13 0.2120(7) 0.5547(2) 0.9656(5) 0.0490(9) Uani d . 1 . .
C C14 0.3551(6) 0.56626(15) 0.8184(5) 0.0399(8) Uani d . 1 . .
C C15 0.1624(6) 0.69327(14) 0.6885(4) 0.0332(7) Uani d . 1 A .
C C16 0.3002(6) 0.69936(14) 0.5366(4) 0.0463(9) Uani d D 1 . .
F F1 0.2737(7) 0.50496(14) 1.0285(4) 0.0803(10) Uani d . 1 . .
F F2 -0.0167(5) 0.5514(2) 0.9324(3) 0.0847(11) Uani d . 1 . .
F F3 0.2391(8) 0.59289(17) 1.0789(4) 0.0907(12) Uani d . 1 . .
N N1 0.3086(4) 0.41146(12) 0.7262(3) 0.0286(5) Uani d . 1 . .
H H1C 0.4547 0.4054 0.7622 0.043 Uiso calc R 1 . .
H H1D 0.2802 0.4486 0.7238 0.043 Uiso calc R 1 . .
H H1E 0.2917 0.3973 0.6295 0.043 Uiso calc R 1 . .
N N2 0.2873(5) 0.21051(13) 1.0996(3) 0.0344(6) Uani d . 1 . .
H H2C 0.4418 0.2052 1.1077 0.052 Uiso calc R 1 . .
H H2D 0.2162 0.1881 1.1678 0.052 Uiso calc R 1 . .
H H2E 0.2544 0.2466 1.1204 0.052 Uiso calc R 1 . .
N N3 0.7381(4) 0.34760(12) 0.2158(3) 0.0299(5) Uani d . 1 . .
H H3C 0.5918 0.3535 0.2461 0.045 Uiso calc R 1 . .
H H3D 0.7672 0.3105 0.2144 0.045 Uiso calc R 1 . .
H H3E 0.7550 0.3619 0.1199 0.045 Uiso calc R 1 . .
N N4 0.8017(6) 0.55253(14) 0.5879(4) 0.0403(7) Uani d . 1 . .
H H4C 0.6511 0.5587 0.6072 0.060 Uiso calc R 1 . .
H H4D 0.8906 0.5759 0.6465 0.060 Uiso calc R 1 . .
H H4E 0.8383 0.5167 0.6113 0.060 Uiso calc R 1 . .
O O1 0.3110(5) 0.53384(12) 0.7075(4) 0.0461(6) Uani d . 1 . .
O O2 0.4978(6) 0.60529(15) 0.8282(5) 0.0703(10) Uani d . 1 . .
O O3 0.0036(5) 0.65772(12) 0.6844(4) 0.0475(7) Uani d . 1 . .
O O4 0.2218(5) 0.72643(11) 0.7963(3) 0.0406(6) Uani d . 1 . .
O O5 1.3033(4) 0.36431(13) 0.4147(3) 0.0441(6) Uani d . 1 . .
O O6 1.1940(4) 0.32512(12) 0.1873(3) 0.0418(6) Uani d . 1 . .
O O7 -0.1433(4) 0.43812(12) 0.6875(3) 0.0411(6) Uani d . 1 . .
O O8 -0.2560(4) 0.39525(12) 0.9057(3) 0.0401(6) Uani d . 1 . .
F F4 0.240(3) 0.6636(6) 0.4230(12) 0.090(4) Uani d PDU 0.423(18) A 1
F F5 0.5288(10) 0.6952(6) 0.5549(13) 0.069(3) Uani d PDU 0.423(18) A 1
F F6 0.263(2) 0.7512(4) 0.4766(16) 0.084(3) Uani d PDU 0.423(18) A 1
F F4' 0.3461(18) 0.6491(2) 0.4707(10) 0.078(2) Uani d PDU 0.577(18) A 2
F F5' 0.5098(11) 0.7221(5) 0.5632(9) 0.074(2) Uani d PDU 0.577(18) A 2
F F6' 0.1885(16) 0.7293(6) 0.4287(9) 0.092(3) Uani d PDU 0.577(18) A 2

loop_
_atom_site_aniso_label
_atom_site_aniso_U_11
_atom_site_aniso_U_22
_atom_site_aniso_U_33
_atom_site_aniso_U_12
_atom_site_aniso_U_13
_atom_site_aniso_U_23
C1 0.049(2) 0.0265(16) 0.0408(18) -0.0012(14) 0.0043(15) 0.0011(14)
C2 0.054(2) 0.0284(17) 0.0366(17) 0.0102(15) 0.0107(15) 0.0013(13)
C3 0.0359(17) 0.0298(16) 0.0368(16) 0.0041(13) 0.0077(13) 0.0052(13)
C4 0.0374(17) 0.0214(14) 0.0371(16) -0.0017(12) -0.0037(12) 0.0021(12)
C5 0.0241(13) 0.0260(15) 0.0277(13) -0.0013(10) -0.0030(10) 0.0025(11)
C6 0.0241(13) 0.0240(14) 0.0337(15) -0.0008(10) -0.0033(11) -0.0007(12)
C7 0.054(2) 0.0270(17) 0.0443(19) -0.0018(15) 0.0063(15) 0.0009(14)
C8 0.056(2) 0.0327(18) 0.0352(17) 0.0103(16) -0.0063(15) 0.0015(13)
C9 0.0388(17) 0.0270(15) 0.0382(16) 0.0024(13) -0.0057(13) -0.0033(13)
C10 0.0402(17) 0.0253(16) 0.0358(16) -0.0003(13) 0.0046(13) -0.0020(13)
C11 0.0270(13) 0.0271(15) 0.0260(13) 0.0023(11) 0.0037(10) 0.0009(11)
C12 0.0258(13) 0.0253(14) 0.0325(15) 0.0023(11) 0.0054(11) 0.0018(11)
C13 0.052(2) 0.050(2) 0.044(2) 0.0021(18) -0.0073(16) -0.0040(18)
C14 0.0298(16) 0.0286(18) 0.061(2) 0.0016(13) -0.0010(14) 0.0052(16)
C15 0.0340(16) 0.0242(15) 0.0417(18) 0.0024(13) 0.0043(13) -0.0025(13)
C16 0.050(2) 0.050(2) 0.0390(19) -0.0059(17) 0.0059(16) 0.0046(17)
F1 0.111(3) 0.065(2) 0.0658(19) 0.0023(18) 0.0032(17) 0.0254(16)
F2 0.0436(13) 0.150(3) 0.0610(16) -0.0034(19) 0.0068(12) 0.009(2)
F3 0.116(3) 0.095(3) 0.0607(18) 0.012(2) -0.0090(19) -0.0309(19)
N1 0.0241(11) 0.0268(13) 0.0349(13) 0.0002(10) -0.0007(10) 0.0027(10)
N2 0.0363(15) 0.0318(15) 0.0356(14) 0.0077(11) 0.0082(11) 0.0073(11)
N3 0.0240(11) 0.0253(12) 0.0404(14) 0.0009(10) 0.0021(10) 0.0007(10)
N4 0.0505(17) 0.0314(15) 0.0386(15) 0.0006(13) -0.0038(12) -0.0031(12)
O1 0.0524(15) 0.0326(14) 0.0534(16) 0.0008(11) 0.0057(12) 0.0023(12)
O2 0.0528(18) 0.0406(17) 0.117(3) -0.0165(14) 0.0025(19) 0.0017(19)
O3 0.0430(14) 0.0419(15) 0.0583(16) -0.0118(11) 0.0129(12) -0.0149(13)
O4 0.0426(13) 0.0324(13) 0.0471(14) -0.0041(10) 0.0063(11) -0.0083(11)
O5 0.0300(12) 0.0520(16) 0.0497(15) 0.0023(11) -0.0063(10) -0.0119(12)
O6 0.0397(13) 0.0486(15) 0.0372(12) 0.0141(11) 0.0048(10) -0.0094(11)
O7 0.0385(13) 0.0448(15) 0.0396(13) 0.0084(11) -0.0048(10) 0.0129(11)
O8 0.0269(11) 0.0480(15) 0.0454(13) 0.0013(10) 0.0009(9) 0.0113(12)
F4 0.096(5) 0.103(6) 0.070(5) -0.027(4) 0.016(4) -0.021(4)
F5 0.055(4) 0.088(5) 0.066(4) 0.017(3) 0.016(3) 0.017(4)
F6 0.102(5) 0.078(5) 0.071(5) 0.002(4) 0.016(4) 0.030(4)
F4' 0.100(4) 0.075(3) 0.063(3) 0.020(3) 0.037(3) -0.010(3)
F5' 0.061(3) 0.094(5) 0.068(3) -0.027(3) 0.023(2) -0.007(3)
F6' 0.095(4) 0.117(5) 0.064(3) 0.023(4) -0.004(3) 0.036(3)

loop_
_atom_type_symbol
_atom_type_description
_atom_type_scat_dispersion_real
_atom_type_scat_dispersion_imag
_atom_type_scat_source
C C 0.0033 0.0000 'International Tables Vol C Tables 4.2.6.8 and 6.1.1.4'
H H 0.0000 0.0000 'International Tables Vol C Tables 4.2.6.8 and 6.1.1.4'
N N 0.0061 0.0000 'International Tables Vol C Tables 4.2.6.8 and 6.1.1.4'
O O 0.0106 0.0000 'International Tables Vol C Tables 4.2.6.8 and 6.1.1.4'
F F 0.0171 0.0000 'International Tables Vol C Tables 4.2.6.8 and 6.1.1.4'

loop_
_geom_angle_atom_site_label_1
_geom_angle_atom_site_label_2
_geom_angle_atom_site_label_3
_geom_angle
N2 C1 C2 112.0(3)
N2 C1 H1A 109.2
C2 C1 H1A 109.2
N2 C1 H1B 109.2
C2 C1 H1B 109.2
H1A C1 H1B 107.9
C1 C2 C3 115.1(3)
C1 C2 H2A 108.5
C3 C2 H2A 108.5
C1 C2 H2B 108.5
C3 C2 H2B 108.5
H2A C2 H2B 107.5
C4 C3 C2 113.3(3)
C4 C3 H3A 108.9
C2 C3 H3A 108.9
C4 C3 H3B 108.9
C2 C3 H3B 108.9
H3A C3 H3B 107.7
C3 C4 C5 114.2(3)
C3 C4 H4A 108.7
C5 C4 H4A 108.7
C3 C4 H4B 108.7
C5 C4 H4B 108.7
H4A C4 H4B 107.6
N1 C5 C4 110.9(2)
N1 C5 C6 110.5(2)
C4 C5 C6 109.7(2)
N1 C5 H5 108.6
C4 C5 H5 108.6
C6 C5 H5 108.6
O7 C6 O8 125.6(3)
O7 C6 C5 117.4(3)
O8 C6 C5 116.9(3)
N4 C7 C8 113.0(3)
N4 C7 H7A 109.0
C8 C7 H7A 109.0
N4 C7 H7B 109.0
C8 C7 H7B 109.0
H7A C7 H7B 107.8
C7 C8 C9 115.2(3)
C7 C8 H8A 108.5
C9 C8 H8A 108.5
C7 C8 H8B 108.5
C9 C8 H8B 108.5
H8A C8 H8B 107.5
C10 C9 C8 113.6(3)
C10 C9 H9A 108.8
C8 C9 H9A 108.8
C10 C9 H9B 108.8
C8 C9 H9B 108.8
H9A C9 H9B 107.7
C9 C10 C11 113.9(3)
C9 C10 H10A 108.8
C11 C10 H10A 108.8
C9 C10 H10B 108.8
C11 C10 H10B 108.8
H10A C10 H10B 107.7
N3 C11 C10 110.6(3)
N3 C11 C12 110.0(2)
C10 C11 C12 110.4(3)
N3 C11 H11 108.6
C10 C11 H11 108.6
C12 C11 H11 108.6
O5 C12 O6 126.0(3)
O5 C12 C11 116.5(3)
O6 C12 C11 117.4(3)
F3 C13 F2 106.7(4)
F3 C13 F1 106.3(4)
F2 C13 F1 106.3(4)
F3 C13 C14 114.7(4)
F2 C13 C14 112.2(3)
F1 C13 C14 110.0(4)
O2 C14 O1 129.4(4)
O2 C14 C13 116.3(4)
O1 C14 C13 114.3(3)
O3 C15 O4 129.2(3)
O3 C15 C16 115.6(3)
O4 C15 C16 115.2(3)
F6' C16 F5 125.8(6)
F6' C16 F4 73.7(7)
F5 C16 F4 106.1(7)
F6' C16 F5' 108.7(6)
F5 C16 F5' 28.5(5)
F4 C16 F5' 126.8(6)
F6' C16 F6 34.0(5)
F5 C16 F6 105.1(7)
F4 C16 F6 105.5(8)
F5' C16 F6 80.1(7)
F6' C16 F4' 106.3(6)
F5 C16 F4' 77.2(6)
F4 C16 F4' 34.9(6)
F5' C16 F4' 104.1(6)
F6 C16 F4' 132.7(6)
F6' C16 C15 112.9(4)
F5 C16 C15 115.0(5)
F4 C16 C15 115.2(5)
F5' C16 C15 112.0(4)
F6 C16 C15 109.0(5)
F4' C16 C15 112.3(4)
C5 N1 H1C 109.5
C5 N1 H1D 109.5
H1C N1 H1D 109.5
C5 N1 H1E 109.5
H1C N1 H1E 109.5
H1D N1 H1E 109.5
C1 N2 H2C 109.5
C1 N2 H2D 109.5
H2C N2 H2D 109.5
C1 N2 H2E 109.5
H2C N2 H2E 109.5
H2D N2 H2E 109.5
C11 N3 H3C 109.5
C11 N3 H3D 109.5
H3C N3 H3D 109.5
C11 N3 H3E 109.5
H3C N3 H3E 109.5
H3D N3 H3E 109.5
C7 N4 H4C 109.5
C7 N4 H4D 109.5
H4C N4 H4D 109.5
C7 N4 H4E 109.5
H4C N4 H4E 109.5
H4D N4 H4E 109.5

loop_
_geom_bond_atom_site_label_1
_geom_bond_atom_site_label_2
_geom_bond_distance
_geom_bond_publ_flag
C1 N2 1.481(5) y
C1 C2 1.521(5) ?
C1 H1A 0.9700 ?
C1 H1B 0.9700 ?
C2 C3 1.526(5) ?
C2 H2A 0.9700 ?
C2 H2B 0.9700 ?
C3 C4 1.522(5) ?
C3 H3A 0.9700 ?
C3 H3B 0.9700 ?
C4 C5 1.534(4) ?
C4 H4A 0.9700 ?
C4 H4B 0.9700 ?
C5 N1 1.486(4) y
C5 C6 1.535(4) ?
C5 H5 0.9800 ?
C6 O7 1.247(4) ?
C6 O8 1.253(4) ?
C7 N4 1.484(5) y
C7 C8 1.500(5) ?
C7 H7A 0.9700 ?
C7 H7B 0.9700 ?
C8 C9 1.534(5) ?
C8 H8A 0.9700 ?
C8 H8B 0.9700 ?
C9 C10 1.518(5) ?
C9 H9A 0.9700 ?
C9 H9B 0.9700 ?
C10 C11 1.520(5) ?
C10 H10A 0.9700 ?
C10 H10B 0.9700 ?
C11 N3 1.498(4) y
C11 C12 1.541(4) ?
C11 H11 0.9800 ?
C12 O5 1.243(4) ?
C12 O6 1.244(4) ?
C13 F3 1.324(5) y
C13 F2 1.328(5) y
C13 F1 1.330(5) y
C13 C14 1.537(6) ?
C14 O2 1.228(5) ?
C14 O1 1.234(5) ?
C15 O3 1.232(4) ?
C15 O4 1.243(4) ?
C15 C16 1.537(5) ?
C16 F6' 1.308(5) y
C16 F5 1.312(5) y
C16 F4 1.319(5) y
C16 F5' 1.323(5) y
C16 F6 1.337(5) y
C16 F4' 1.338(5) y
N1 H1C 0.8900 ?
N1 H1D 0.8900 ?
N1 H1E 0.8900 ?
N2 H2C 0.8900 ?
N2 H2D 0.8900 ?
N2 H2E 0.8900 ?
N3 H3C 0.8900 ?
N3 H3D 0.8900 ?
N3 H3E 0.8900 ?
N4 H4C 0.8900 ?
N4 H4D 0.8900 ?
N4 H4E 0.8900 ?

loop_
_geom_hbond_atom_site_label_D
_geom_hbond_atom_site_label_H
_geom_hbond_atom_site_label_A
_geom_hbond_site_symmetry_A
_geom_hbond_distance_DH
_geom_hbond_distance_HA
_geom_hbond_distance_DA
_geom_hbond_angle_DHA
N4 H4E O7 1_655 0.89 1.96 2.838(4) 167.8
N4 H4D O1 1_655 0.89 2.63 3.080(4) 112.3
N4 H4D F2 1_655 0.89 2.54 3.079(4) 119.7
N4 H4D O3 1_655 0.89 2.05 2.842(4) 146.9
N3 H3E O8 1_654 0.89 1.98 2.866(4) 171.9
N3 H3D O4 2_646 0.89 1.98 2.864(4) 170.9
N3 H3C O6 1_455 0.89 2.40 3.148(4) 141.5
N3 H3C O5 1_455 0.89 2.23 3.064(4) 156.8
N2 H2E O6 1_456 0.89 1.97 2.853(4) 174.4
N2 H2D O3 2_547 0.89 1.94 2.800(4) 163.1
N2 H2C O4 2_647 0.89 2.12 2.934(4) 151.3
N1 H1E O5 1_455 0.89 1.99 2.870(4) 171.9
N1 H1C O7 1_655 0.89 2.52 3.212(4) 135.5
N1 H1C O8 1_655 0.89 2.04 2.901(4) 163.3

loop_
_geom_torsion_atom_site_label_1
_geom_torsion_atom_site_label_2
_geom_torsion_atom_site_label_3
_geom_torsion_atom_site_label_4
_geom_torsion
N2 C1 C2 C3 -56.8(4)
C1 C2 C3 C4 -62.9(4)
C2 C3 C4 C5 173.4(3)
C3 C4 C5 N1 58.8(3)
C3 C4 C5 C6 -178.8(3)
N1 C5 C6 O7 14.6(4)
C4 C5 C6 O7 -108.0(3)
N1 C5 C6 O8 -168.6(3)
C4 C5 C6 O8 68.8(4)
N4 C7 C8 C9 -58.7(4)
C7 C8 C9 C10 -58.1(4)
C8 C9 C10 C11 177.0(3)
C9 C10 C11 N3 61.2(3)
C9 C10 C11 C12 -176.7(3)
N3 C11 C12 O5 -167.2(3)
C10 C11 C12 O5 70.4(4)
N3 C11 C12 O6 16.8(4)
C10 C11 C12 O6 -105.6(3)
F3 C13 C14 O2 8.0(5)
F2 C13 C14 O2 130.0(4)
F1 C13 C14 O2 -111.8(4)
F3 C13 C14 O1 -173.0(4)
F2 C13 C14 O1 -51.0(5)
F1 C13 C14 O1 67.2(4)
O3 C15 C16 F6' 78.6(8)
O4 C15 C16 F6' -98.9(8)
O3 C15 C16 F5 -127.4(8)
O4 C15 C16 F5 55.0(9)
O3 C15 C16 F4 -3.5(11)
O4 C15 C16 F4 178.9(10)
O3 C15 C16 F5' -158.3(7)
O4 C15 C16 F5' 24.1(8)
O3 C15 C16 F6 114.9(9)
O4 C15 C16 F6 -62.7(9)
O3 C15 C16 F4' -41.6(7)
O4 C15 C16 F4' 140.9(6)
